data_2311022
loop_
_publ_author_name
'Woodrow, P.J.'

_publ_section_title
;
 The Crystal Structure of Astrophyllite
;
_journal_name_full 'Acta Crystallographica (1,1948-23,1967)'
_journal_page_first 673
_journal_page_last 678
_journal_volume 22
_journal_year 1967
_chemical_formula_sum 'Fe6 H5 K2 Mn Na O31 Si8 Ti2'
_chemical_name_systematic 'H5 Na K2 Fe6 Mn Ti2 Si8 O31'
_space_group_IT_number 2
_symmetry_space_group_name_Hall '-P 1 (-x,-1/2*y+1/2*z,1/2*y+1/2*z)'
_symmetry_space_group_name_H-M 'A -1'
_cell_angle_alpha 85.13
_cell_angle_beta 90
_cell_angle_gamma 103.22
_cell_formula_units_Z 2
_cell_length_a 5.36
_cell_length_b 11.76
_cell_length_c 21.07999
_cell_volume 1288.607
_citation_journal_id_ASTM ACCRA9
_cod_data_source_file Woodrow_ACCRA9_1967_364.cif
_cod_data_source_block H5Fe6K2Mn1Na1O31Si8Ti2
_cod_original_sg_symbol_H-M 'P -1 (-a,-b+c,b+c)'
_cod_original_formula_sum 'H5 Fe6 K2 Mn1 Na1 O31 Si8 Ti2'
_cod_database_code 2311022

loop_
_symmetry_equiv_pos_as_xyz
x,y,z
-x,-y,-z
x,y+1/2,z+1/2
-x,-y+1/2,-z+1/2

loop_
_atom_site_label
_atom_site_type_symbol
_atom_site_fract_x
_atom_site_fract_y
_atom_site_fract_z
_atom_site_occupancy
_atom_site_U_iso_or_equiv
O10 O-2 0.79 0.39 0.086 1 0.0
Mn4 Mn+2 0 0.75 0.25 0.15 0.0
O4 O-2 0.53 0.474 0.187 1 0.0
O5 O-2 0.1 0.624 0.194 1 0.0
Na1 Na+1 0 0.5 0 1 0.0
Si3 Si+4 0.09 0.654 0.115 1 0.0
O12 O-2 0.8 0.622 0.085 1 0.0
Si2 Si+4 0.98 0.314 0.118 1 0.0
Fe2 Fe+2 0.71 0.176 0.256 0.86 0.0
O11 O-2 0.29 0.593 0.083 1 0.0
Fe4 Fe+2 0 0.75 0.25 0.85 0.0
K1 K+1 0.4 0.235 0.002 1 0.0
O7 O-2 0.24 0.907 0.203 1 0.0
O14 O-2 0.52 0.99 0.1 1 0.0
Fe1 Fe+2 0.14 0.034 0.26 0.86 0.0
Si4 Si+4 0.24 0.92 0.128 1 0.0
Ti1 Ti+4 0.51 0.488 0.097 1 0.0
Fe3 Fe+2 0.57 0.891 0.257 0.86 0.0
O13 O-2 0.19 0.801 0.098 1 0.0
O9 O-2 0.27 0.356 0.085 1 0.0
O1 O-2 0.81 0.037 0.202 1 0.0
O6 O-2 0.67 0.765 0.201 1 0.0
O8 O-2 0.88 0.179 0.099 1 0.0
Si1 Si+4 0.81 0.049 0.13 1 0.0
O15 O-2 0.03 0.98 0.1 1 0.0
Mn2 Mn+2 0.71 0.176 0.256 0.14 0.0
Mn3 Mn+2 0.57 0.891 0.257 0.14 0.0
O16 O-2 0.5 0.5 0 1 0.0
O3 O-2 0.95 0.321 0.193 1 0.0
Mn1 Mn+2 0.14 0.034 0.26 0.14 0.0
O2 O-2 0.38 0.178 0.204 1 0.0
